data_7022425
loop_
_publ_author_name
'Xu, Xin-Xin'
'Cui, Zhong-Ping'
'Qi, Ji'
'Liu, Xiao-Xia'

_publ_section_title
;
 Fabrication of a PANI/CPs composite material: a feasible method to
 enhance the photocatalytic activity of coordination polymers.
;
_journal_issue 11
_journal_name_full 'Dalton transactions (Cambridge, England : 2003)'
_journal_page_first 4031
_journal_page_last 4039
_journal_paper_doi 10.1039/c2dt32636a
_journal_volume 42
_journal_year 2013
_chemical_formula_sum 'C60 H40 Mn3 N4 O12'
_chemical_formula_weight 1173.78
_chemical_name_systematic
;
?
;
_space_group_IT_number 2
_symmetry_cell_setting triclinic
_symmetry_space_group_name_Hall '-P 1'
_symmetry_space_group_name_H-M 'P -1'
_atom_sites_solution_hydrogens geom
_atom_sites_solution_primary direct
_atom_sites_solution_secondary difmap
_audit_creation_method SHELXL-97
_cell_angle_alpha 62.583(2)
_cell_angle_beta 86.744(2)
_cell_angle_gamma 87.794(2)
_cell_formula_units_Z 1
_cell_length_a 8.1573(8)
_cell_length_b 13.7300(14)
_cell_length_c 13.9981(14)
_cell_measurement_reflns_used 7548
_cell_measurement_temperature 293(2)
_cell_measurement_theta_max 26.03
_cell_measurement_theta_min 1.67
_cell_volume 1389.3(2)
_computing_cell_refinement 'SAINT (Bruker, 1999)'
_computing_data_collection 'SMART (Bruker, 1997)'
_computing_data_reduction SAINT
_computing_molecular_graphics 'SHELXTL-PLUS (Sheldrick, 1990)'
_computing_publication_material SHELXL-97
_computing_structure_refinement 'SHELXL-97 (Sheldrick, 1997)'
_computing_structure_solution 'SHELXS-97 (Sheldrick, 1990)'
_diffrn_ambient_temperature 293(2)
_diffrn_measured_fraction_theta_full 0.970
_diffrn_measured_fraction_theta_max 0.970
_diffrn_measurement_device_type 'Bruker APEX CCD area-detector'
_diffrn_measurement_method '\w scans'
_diffrn_radiation_monochromator graphite
_diffrn_radiation_source 'fine-focus sealed tube'
_diffrn_radiation_type MoK\a
_diffrn_radiation_wavelength 0.71073
_diffrn_reflns_av_R_equivalents 0.0137
_diffrn_reflns_av_sigmaI/netI 0.0310
_diffrn_reflns_limit_h_max 10
_diffrn_reflns_limit_h_min -10
_diffrn_reflns_limit_k_max 9
_diffrn_reflns_limit_k_min -16
_diffrn_reflns_limit_l_max 15
_diffrn_reflns_limit_l_min -17
_diffrn_reflns_number 7548
_diffrn_reflns_theta_full 26.03
_diffrn_reflns_theta_max 26.03
_diffrn_reflns_theta_min 1.67
_exptl_absorpt_coefficient_mu 0.737
_exptl_absorpt_correction_T_max 0.85
_exptl_absorpt_correction_T_min 0.82
_exptl_absorpt_correction_type multi-scan
_exptl_absorpt_process_details 'SADABS (Sheldrick, 1996)'
_exptl_crystal_colour yellow
_exptl_crystal_density_diffrn 1.403
_exptl_crystal_density_method 'not measured'
_exptl_crystal_description block
_exptl_crystal_F_000 599
_exptl_crystal_size_max 0.27
_exptl_crystal_size_mid 0.25
_exptl_crystal_size_min 0.22
_refine_diff_density_max 0.404
_refine_diff_density_min -0.254
_refine_diff_density_rms 0.055
_refine_ls_extinction_method none
_refine_ls_goodness_of_fit_ref 1.005
_refine_ls_hydrogen_treatment mixed
_refine_ls_matrix_type full
_refine_ls_number_parameters 382
_refine_ls_number_reflns 5313
_refine_ls_number_restraints 6
_refine_ls_restrained_S_all 1.005
_refine_ls_R_factor_all 0.0462
_refine_ls_R_factor_gt 0.0376
_refine_ls_shift/su_max 0.001
_refine_ls_shift/su_mean 0.000
_refine_ls_structure_factor_coef Fsqd
_refine_ls_weighting_details 'calc w=1/[\s^2^(Fo^2^)+(0.0750P)^2^+0.0000P] where P=(Fo^2^+2Fc^2^)/3'
_refine_ls_weighting_scheme calc
_refine_ls_wR_factor_gt 0.1030
_refine_ls_wR_factor_ref 0.1098
_reflns_number_gt 4447
_reflns_number_total 5313
_reflns_threshold_expression >2sigma(I)
_cod_data_source_file c2dt32636a.txt
_cod_data_source_block 1
_cod_database_code 7022425

loop_
_symmetry_equiv_pos_as_xyz
'x, y, z'
'-x, -y, -z'

loop_
_atom_site_label
_atom_site_type_symbol
_atom_site_fract_x
_atom_site_fract_y
_atom_site_fract_z
_atom_site_U_iso_or_equiv
_atom_site_adp_type
_atom_site_occupancy
_atom_site_symmetry_multiplicity
_atom_site_calc_flag
_atom_site_refinement_flags
Mn1 Mn -1.0000 0.0000 0.5000 0.02523(12) Uani 1 2 d S
Mn2 Mn -1.23789(3) -0.13299(2) 0.74643(2) 0.03018(11) Uani 1 1 d .
O3 O -1.14721(18) 0.01895(12) 0.62784(12) 0.0358(3) Uani 1 1 d .
O1 O -1.34350(19) -0.19486(13) 0.65270(13) 0.0430(4) Uani 1 1 d .
O5 O -1.02758(19) -0.23057(15) 0.77229(14) 0.0552(5) Uani 1 1 d .
O2 O -1.19222(19) -0.10310(13) 0.50072(12) 0.0433(4) Uani 1 1 d .
O4 O -1.1861(2) 0.05344(14) 0.76520(14) 0.0579(5) Uani 1 1 d .
N1 N -1.4900(2) -0.09351(15) 0.79324(14) 0.0363(4) Uani 1 1 d .
C14 C -0.7503(3) -0.28396(19) 0.76957(18) 0.0395(5) Uani 1 1 d D
N2 N -1.2454(2) -0.19340(16) 0.92682(15) 0.0430(5) Uani 1 1 d .
C13 C -0.8952(3) -0.21361(18) 0.71636(17) 0.0365(5) Uani 1 1 d .
C1 C -1.2896(3) -0.17744(17) 0.56004(18) 0.0354(5) Uani 1 1 d .
C7 C -1.1529(2) 0.08570(17) 0.66917(18) 0.0343(5) Uani 1 1 d .
C8 C -1.1129(3) 0.20155(19) 0.5940(2) 0.0453(6) Uani 1 1 d D
C15 C -0.7598(3) -0.3653(2) 0.86899(19) 0.0459(6) Uani 1 1 d D
C3 C -1.4234(3) -0.3412(2) 0.5706(2) 0.0499(6) Uani 1 1 d D
C2 C -1.3423(3) -0.2504(2) 0.5160(2) 0.0502(6) Uani 1 1 d D
C30 C -1.3841(3) -0.1670(2) 0.96886(18) 0.0437(5) Uani 1 1 d .
C29 C -1.5154(3) -0.11351(19) 0.89720(17) 0.0383(5) Uani 1 1 d .
C9 C -1.0991(4) 0.2760(2) 0.6267(2) 0.0526(6) Uani 1 1 d D
C19 C -1.6084(3) -0.0418(2) 0.7258(2) 0.0465(6) Uani 1 1 d .
H19A H -1.5916 -0.0265 0.6540 0.056 Uiso 1 1 calc R
C10 C -1.0502(4) 0.3906(2) 0.5604(2) 0.0573(7) Uani 1 1 d .
C11 C -1.0079(4) 0.4331(2) 0.4514(2) 0.0681(8) Uani 1 1 d .
H11A H -1.0138 0.3886 0.4178 0.082 Uiso 1 1 calc R
C12 C -0.9569(5) 0.5410(2) 0.3912(2) 0.0693(8) Uani 1 1 d .
H12A H -0.9275 0.5676 0.3184 0.083 Uiso 1 1 calc R
C22 C -1.6610(3) -0.0839(2) 0.9363(2) 0.0524(6) Uani 1 1 d .
C21 C -1.7836(3) -0.0305(3) 0.8617(2) 0.0605(7) Uani 1 1 d .
H21A H -1.8827 -0.0097 0.8838 0.073 Uiso 1 1 calc R
C20 C -1.7562(3) -0.0094(3) 0.7575(2) 0.0581(7) Uani 1 1 d .
H20A H -1.8359 0.0266 0.7076 0.070 Uiso 1 1 calc R
C28 C -1.1201(4) -0.2385(3) 0.9909(2) 0.0660(8) Uani 1 1 d .
H28A H -1.0248 -0.2576 0.9633 0.079 Uiso 1 1 calc R
C23 C -1.6742(4) -0.1061(3) 1.0470(2) 0.0700(9) Uani 1 1 d .
H23A H -1.7704 -0.0866 1.0734 0.084 Uiso 1 1 calc R
C25 C -1.4011(4) -0.1858(3) 1.0765(2) 0.0644(8) Uani 1 1 d .
C24 C -1.5514(4) -0.1542(3) 1.1134(2) 0.0768(9) Uani 1 1 d .
H24A H -1.5639 -0.1674 1.1848 0.092 Uiso 1 1 calc R
C26 C -1.2656(5) -0.2334(3) 1.1406(2) 0.0905(12) Uani 1 1 d .
H26A H -1.2713 -0.2479 1.2124 0.109 Uiso 1 1 calc R
C5 C -1.5345(6) -0.5172(3) 0.6011(3) 0.1147(18) Uani 1 1 d .
H5A H -1.5607 -0.5319 0.6720 0.138 Uiso 1 1 calc R
C27 C -1.1271(5) -0.2582(4) 1.0984(3) 0.0959(13) Uani 1 1 d .
H27A H -1.0368 -0.2883 1.1407 0.115 Uiso 1 1 calc R
C6 C -1.5688(6) -0.5947(3) 0.5679(3) 0.1148(19) Uani 1 1 d .
H6A H -1.6165 -0.6601 0.6177 0.138 Uiso 1 1 calc R
C4 C -1.4638(3) -0.4208(2) 0.5331(2) 0.0502(6) Uani 1 1 d .
O6 O -0.87378(19) -0.14157(13) 0.62131(12) 0.0438(4) Uani 1 1 d .
C17 C -0.6609(3) -0.5186(2) 1.0374(2) 0.0527(7) Uani 1 1 d .
H17A H -0.7697 -0.5313 1.0630 0.063 Uiso 1 1 calc R
C18 C -0.5388(3) -0.5832(2) 1.1022(2) 0.0504(7) Uani 1 1 d .
H18A H -0.5662 -0.6389 1.1705 0.061 Uiso 1 1 calc R
C16 C -0.6252(3) -0.43410(19) 0.93362(18) 0.0448(6) Uani 1 1 d .
H5 H -0.6528(19) -0.265(2) 0.7288(18) 0.056(8) Uiso 1 1 d D
H6 H -0.8646(17) -0.378(2) 0.9022(19) 0.057(8) Uiso 1 1 d D
H4 H -1.119(3) 0.251(2) 0.7003(9) 0.058(8) Uiso 1 1 d D
H3 H -1.090(3) 0.224(2) 0.5209(10) 0.063(8) Uiso 1 1 d D
H1 H -1.308(3) -0.231(2) 0.4451(11) 0.069(9) Uiso 1 1 d D
H2 H -1.447(4) -0.360(2) 0.6426(10) 0.074(9) Uiso 1 1 d D

loop_
_atom_site_aniso_label
_atom_site_aniso_U_11
_atom_site_aniso_U_22
_atom_site_aniso_U_33
_atom_site_aniso_U_23
_atom_site_aniso_U_13
_atom_site_aniso_U_12
Mn1 0.0304(2) 0.0220(2) 0.0210(2) -0.00770(17) -0.00296(15) -0.00026(16)
Mn2 0.02933(18) 0.03137(19) 0.02529(18) -0.00925(14) -0.00116(12) 0.00137(12)
O3 0.0444(8) 0.0309(8) 0.0352(8) -0.0184(6) 0.0062(6) -0.0040(6)
O1 0.0496(9) 0.0470(9) 0.0403(9) -0.0270(8) 0.0068(7) -0.0126(7)
O5 0.0409(9) 0.0567(11) 0.0437(10) -0.0037(8) -0.0009(7) 0.0190(8)
O2 0.0505(9) 0.0454(9) 0.0388(9) -0.0225(7) 0.0026(7) -0.0182(8)
O4 0.0871(13) 0.0483(10) 0.0405(10) -0.0237(8) 0.0173(9) -0.0132(9)
N1 0.0327(9) 0.0485(11) 0.0315(10) -0.0217(8) -0.0016(7) -0.0014(8)
C14 0.0360(11) 0.0401(13) 0.0334(12) -0.0095(10) -0.0063(9) 0.0120(10)
N2 0.0481(11) 0.0446(11) 0.0315(10) -0.0132(8) -0.0050(8) 0.0020(9)
C13 0.0392(11) 0.0352(12) 0.0305(11) -0.0111(9) -0.0079(9) 0.0095(9)
C1 0.0366(11) 0.0347(12) 0.0401(12) -0.0211(10) -0.0034(9) -0.0029(9)
C7 0.0343(11) 0.0311(11) 0.0384(12) -0.0170(9) 0.0017(9) 0.0008(8)
C8 0.0587(15) 0.0332(12) 0.0428(14) -0.0172(11) 0.0027(11) 0.0025(10)
C15 0.0359(12) 0.0456(14) 0.0386(13) -0.0048(11) -0.0056(10) 0.0107(10)
C3 0.0609(15) 0.0480(15) 0.0505(16) -0.0305(13) 0.0057(12) -0.0170(12)
C2 0.0652(16) 0.0512(15) 0.0447(15) -0.0307(12) 0.0082(12) -0.0212(12)
C30 0.0556(14) 0.0453(14) 0.0298(12) -0.0171(10) 0.0018(10) -0.0042(11)
C29 0.0400(11) 0.0449(13) 0.0341(12) -0.0219(10) 0.0041(9) -0.0062(10)
C9 0.0763(18) 0.0352(13) 0.0451(15) -0.0179(12) 0.0016(13) -0.0011(12)
C19 0.0361(12) 0.0670(17) 0.0451(14) -0.0333(13) -0.0065(10) 0.0057(11)
C10 0.0848(19) 0.0351(13) 0.0536(16) -0.0216(12) -0.0021(14) -0.0025(13)
C11 0.114(3) 0.0389(15) 0.0578(18) -0.0275(13) -0.0017(17) -0.0081(15)
C12 0.120(3) 0.0376(14) 0.0501(16) -0.0196(12) -0.0019(16) -0.0068(16)
C22 0.0483(14) 0.0676(17) 0.0502(15) -0.0357(14) 0.0091(11) -0.0049(12)
C21 0.0364(13) 0.088(2) 0.073(2) -0.0524(17) 0.0053(12) 0.0056(13)
C20 0.0375(13) 0.086(2) 0.0684(19) -0.0500(17) -0.0113(12) 0.0106(13)
C28 0.0696(18) 0.077(2) 0.0444(15) -0.0222(14) -0.0225(13) 0.0240(15)
C23 0.0679(19) 0.100(3) 0.0534(18) -0.0476(18) 0.0211(15) -0.0065(17)
C25 0.086(2) 0.072(2) 0.0328(14) -0.0229(13) -0.0021(13) 0.0017(16)
C24 0.095(2) 0.102(3) 0.0376(16) -0.0377(17) 0.0137(16) -0.003(2)
C26 0.114(3) 0.116(3) 0.0320(15) -0.0262(18) -0.0189(17) 0.026(2)
C5 0.211(5) 0.096(3) 0.062(2) -0.057(2) 0.054(3) -0.097(3)
C27 0.101(3) 0.126(3) 0.0485(19) -0.029(2) -0.0354(18) 0.039(2)
C6 0.215(5) 0.082(2) 0.066(2) -0.049(2) 0.051(3) -0.100(3)
C4 0.0625(15) 0.0456(14) 0.0504(15) -0.0285(12) 0.0076(12) -0.0187(12)
O6 0.0488(9) 0.0402(9) 0.0301(8) -0.0059(7) -0.0090(7) 0.0145(7)
C17 0.0359(12) 0.0511(15) 0.0433(14) 0.0015(11) -0.0027(10) 0.0067(10)
C18 0.0421(13) 0.0437(14) 0.0366(13) 0.0057(10) -0.0028(10) 0.0076(10)
C16 0.0409(12) 0.0411(13) 0.0352(12) -0.0032(10) -0.0062(9) 0.0109(10)

loop_
_atom_type_symbol
_atom_type_description
_atom_type_scat_dispersion_real
_atom_type_scat_dispersion_imag
_atom_type_scat_source
C C 0.0033 0.0016 'International Tables Vol C Tables 4.2.6.8 and 6.1.1.4'
H H 0.0000 0.0000 'International Tables Vol C Tables 4.2.6.8 and 6.1.1.4'
N N 0.0061 0.0033 'International Tables Vol C Tables 4.2.6.8 and 6.1.1.4'
O O 0.0106 0.0060 'International Tables Vol C Tables 4.2.6.8 and 6.1.1.4'
Mn Mn 0.3368 0.7283 'International Tables Vol C Tables 4.2.6.8 and 6.1.1.4'

loop_
_geom_angle_atom_site_label_1
_geom_angle_atom_site_label_2
_geom_angle_atom_site_label_3
_geom_angle
_geom_angle_site_symmetry_1
_geom_angle_site_symmetry_3
O2 Mn1 O2 180.0 2_356 .
O2 Mn1 O6 90.63(6) 2_356 2_356
O2 Mn1 O6 89.37(6) . 2_356
O2 Mn1 O6 89.37(6) 2_356 .
O2 Mn1 O6 90.63(6) . .
O6 Mn1 O6 180.00(13) 2_356 .
O2 Mn1 O3 86.89(6) 2_356 2_356
O2 Mn1 O3 93.11(6) . 2_356
O6 Mn1 O3 90.15(6) 2_356 2_356
O6 Mn1 O3 89.85(6) . 2_356
O2 Mn1 O3 93.11(6) 2_356 .
O2 Mn1 O3 86.89(6) . .
O6 Mn1 O3 89.85(6) 2_356 .
O6 Mn1 O3 90.15(6) . .
O3 Mn1 O3 180.00(7) 2_356 .
O5 Mn2 O1 94.00(8) . .
O5 Mn2 O3 100.55(6) . .
O1 Mn2 O3 101.87(6) . .
O5 Mn2 N1 153.32(7) . .
O1 Mn2 N1 89.53(6) . .
O3 Mn2 N1 104.58(6) . .
O5 Mn2 N2 84.91(7) . .
O1 Mn2 N2 131.28(7) . .
O3 Mn2 N2 126.28(7) . .
N1 Mn2 N2 73.09(7) . .
C7 O3 Mn2 107.65(13) . .
C7 O3 Mn1 136.65(13) . .
Mn2 O3 Mn1 111.38(6) . .
C1 O1 Mn2 124.33(13) . .
C13 O5 Mn2 130.04(14) . .
C1 O2 Mn1 144.19(15) . .
C19 N1 C29 117.77(19) . .
C19 N1 Mn2 125.44(15) . .
C29 N1 Mn2 116.34(14) . .
C15 C14 C13 122.5(2) . .
C28 N2 C30 118.1(2) . .
C28 N2 Mn2 125.82(18) . .
C30 N2 Mn2 115.45(14) . .
O6 C13 O5 125.60(19) . .
O6 C13 C14 117.21(19) . .
O5 C13 C14 117.16(19) . .
O2 C1 O1 125.4(2) . .
O2 C1 C2 116.0(2) . .
O1 C1 C2 118.64(19) . .
O4 C7 O3 121.0(2) . .
O4 C7 C8 123.0(2) . .
O3 C7 C8 115.93(19) . .
C9 C8 C7 122.5(2) . .
C14 C15 C16 127.9(2) . .
C2 C3 C4 126.7(2) . .
C3 C2 C1 125.1(2) . .
N2 C30 C25 122.9(2) . .
N2 C30 C29 117.41(19) . .
C25 C30 C29 119.6(2) . .
N1 C29 C22 123.1(2) . .
N1 C29 C30 117.16(19) . .
C22 C29 C30 119.7(2) . .
C8 C9 C10 126.8(3) . .
N1 C19 C20 122.9(2) . .
C11 C10 C12 118.5(3) . 2_366
C11 C10 C9 122.5(2) . .
C12 C10 C9 119.0(3) 2_366 .
C10 C11 C12 121.3(3) . .
C11 C12 C10 120.2(3) . 2_366
C29 C22 C21 116.9(2) . .
C29 C22 C23 118.8(3) . .
C21 C22 C23 124.3(2) . .
C20 C21 C22 119.6(2) . .
C21 C20 C19 119.7(2) . .
N2 C28 C27 122.2(3) . .
C24 C23 C22 121.6(3) . .
C26 C25 C30 116.7(3) . .
C26 C25 C24 124.3(3) . .
C30 C25 C24 119.0(3) . .
C23 C24 C25 121.2(3) . .
C27 C26 C25 120.4(3) . .
C4 C5 C6 121.6(3) . .
C26 C27 C28 119.7(3) . .
C4 C6 C5 122.8(3) 2_246 .
C5 C4 C6 115.6(3) . 2_246
C5 C4 C3 120.9(2) . .
C6 C4 C3 123.5(2) 2_246 .
C13 O6 Mn1 139.88(14) . .
C18 C17 C16 121.6(2) . .
C17 C18 C16 120.6(2) . 2_447
C18 C16 C17 117.8(2) 2_447 .
C18 C16 C15 122.7(2) 2_447 .
C17 C16 C15 119.4(2) . .

loop_
_geom_bond_atom_site_label_1
_geom_bond_atom_site_label_2
_geom_bond_distance
_geom_bond_site_symmetry_2
Mn1 O2 2.1491(15) 2_356
Mn1 O2 2.1491(15) .
Mn1 O6 2.1741(14) 2_356
Mn1 O6 2.1741(14) .
Mn1 O3 2.2075(14) 2_356
Mn1 O3 2.2075(14) .
Mn2 O5 2.0775(15) .
Mn2 O1 2.0968(16) .
Mn2 O3 2.1083(15) .
Mn2 N1 2.2455(17) .
Mn2 N2 2.2639(19) .
O3 C7 1.288(3) .
O1 C1 1.261(3) .
O5 C13 1.260(3) .
O2 C1 1.253(3) .
O4 C7 1.223(3) .
N1 C19 1.327(3) .
N1 C29 1.356(3) .
C14 C15 1.324(3) .
C14 C13 1.495(3) .
N2 C28 1.333(3) .
N2 C30 1.359(3) .
C13 O6 1.247(3) .
C1 C2 1.483(3) .
C7 C8 1.484(3) .
C8 C9 1.307(4) .
C15 C16 1.470(3) .
C3 C2 1.306(4) .
C3 C4 1.468(3) .
C30 C25 1.406(3) .
C30 C29 1.441(3) .
C29 C22 1.403(3) .
C9 C10 1.469(4) .
C19 C20 1.389(3) .
C10 C11 1.387(4) .
C10 C12 1.393(4) 2_366
C11 C12 1.392(4) .
C12 C10 1.393(4) 2_366
C22 C21 1.409(4) .
C22 C23 1.433(4) .
C21 C20 1.356(4) .
C28 C27 1.399(4) .
C23 C24 1.339(5) .
C25 C26 1.404(4) .
C25 C24 1.432(4) .
C26 C27 1.349(5) .
C5 C4 1.351(4) .
C5 C6 1.385(4) .
C6 C4 1.342(4) 2_246
C4 C6 1.342(4) 2_246
C17 C18 1.377(3) .
C17 C16 1.402(3) .
C18 C16 1.392(3) 2_447
C16 C18 1.392(3) 2_447
